data_7124560
loop_
_publ_author_name
'Babarao, Ravichandar'
'Coghlan, Campbell J.'
'Rankine, Damien'
'Bloch, Witold M.'
'Gransbury, Gemma K.'
'Sato, Hiroshi'
'Kitagawa, Susumu'
'Sumby, Christopher J.'
'Hill, Matthew R.'
'Doonan, Christian J.'

_publ_section_title
;
 Does functionalisation enhance CO2 uptake in interpenetrated MOFs? An
 examination of the IRMOF-9 series.
;
_journal_issue 24
_journal_name_full 'Chemical communications (Cambridge, England)'
_journal_page_first 3238
_journal_page_last 3241
_journal_paper_doi 10.1039/c4cc00700j
_journal_volume 50
_journal_year 2014
_chemical_formula_sum 'C42 H18 I6 O13 Zn4'
_chemical_formula_weight 1753.44
_space_group_IT_number 148
_space_group_name_Hall '-R 3'
_space_group_name_H-M_alt 'R -3 :H'
_symmetry_cell_setting trigonal
_symmetry_space_group_name_H-M 'R -3 :H'
_atom_sites_solution_hydrogens geom
_atom_sites_solution_primary direct
_atom_sites_solution_secondary difmap
_audit_block_doi 10.5517/cc11lx2m
_audit_creation_method SHELXL-97
_audit_update_record
;
2013-11-12 deposited with the CCDC.
2016-02-26 downloaded from the CCDC.
;
_cell_angle_alpha 90.00
_cell_angle_beta 90.00
_cell_angle_gamma 120.00
_cell_formula_units_Z 6
_cell_length_a 24.4801(10)
_cell_length_b 24.4801(10)
_cell_length_c 29.1304(19)
_cell_measurement_reflns_used 6583
_cell_measurement_temperature 150(2)
_cell_measurement_theta_max 27.9936
_cell_measurement_theta_min 2.6310
_cell_volume 15118.3(13)
_computing_cell_refinement
;
CrysAlisPro, Agilent Technologies,
Version 1.171.35.21 (release 20-01-2012 CrysAlis171 .NET)
(compiled Jan 23 2012,18:06:46)
;
_computing_data_collection
;
CrysAlisPro, Agilent Technologies,
Version 1.171.35.21 (release 20-01-2012 CrysAlis171 .NET)
(compiled Jan 23 2012,18:06:46)
;
_computing_data_reduction
;
CrysAlisPro, Agilent Technologies,
Version 1.171.35.21 (release 20-01-2012 CrysAlis171 .NET)
(compiled Jan 23 2012,18:06:46)
;
_computing_structure_refinement 'SHELXL-97 (Sheldrick, 1997)'
_computing_structure_solution 'SHELXS-97 (Sheldrick, 1990)'
_diffrn_ambient_temperature 150(2)
_diffrn_detector_area_resol_mean 16.1695
_diffrn_measured_fraction_theta_full 0.986
_diffrn_measured_fraction_theta_max 0.986
_diffrn_measurement_details
;
#__ type_ start__ end____ width___ exp.time_
  1 omega  -72.00   38.00   1.0000   94.4100
omega____ theta____ kappa____ phi______ frames
    -      -17.0078    0.0000 -180.0000 110

#__ type_ start__ end____ width___ exp.time_
  2 omega  -15.00   51.00   1.0000   94.4100
omega____ theta____ kappa____ phi______ frames
    -       16.2265   77.0000   60.0000 66

#__ type_ start__ end____ width___ exp.time_
  3 omega  -56.00   44.00   1.0000   94.4100
omega____ theta____ kappa____ phi______ frames
    -       16.2265  -37.0000  -60.0000 100

;
_diffrn_measurement_device_type 'Xcalibur, Eos'
_diffrn_measurement_method '\w scans'
_diffrn_radiation_monochromator graphite
_diffrn_radiation_source 'Enhance (Mo) X-ray Source'
_diffrn_radiation_type MoK\a
_diffrn_radiation_wavelength 0.71073
_diffrn_reflns_av_R_equivalents 0.0466
_diffrn_reflns_av_sigmaI/netI 0.0543
_diffrn_reflns_limit_h_max 30
_diffrn_reflns_limit_h_min -27
_diffrn_reflns_limit_k_max 30
_diffrn_reflns_limit_k_min -30
_diffrn_reflns_limit_l_max 35
_diffrn_reflns_limit_l_min -30
_diffrn_reflns_number 25127
_diffrn_reflns_theta_full 25.99
_diffrn_reflns_theta_max 25.99
_diffrn_reflns_theta_min 2.64
_exptl_absorpt_coefficient_mu 2.807
_exptl_absorpt_correction_T_max 1.00000
_exptl_absorpt_correction_T_min 0.82544
_exptl_absorpt_correction_type multi-scan
_exptl_absorpt_process_details
;
CrysAlisPro, Agilent Technologies,
Version 1.171.35.21 (release 20-01-2012 CrysAlis171 .NET)
(compiled Jan 23 2012,18:06:46)
Empirical absorption correction using spherical harmonics,
 implemented in SCALE3 ABSPACK scaling algorithm.
;
_exptl_crystal_colour colourless
_exptl_crystal_density_diffrn 1.156
_exptl_crystal_density_method 'not measured'
_exptl_crystal_description block
_exptl_crystal_F_000 4872
_exptl_crystal_size_max 0.20
_exptl_crystal_size_mid 0.20
_exptl_crystal_size_min 0.10
_platon_squeeze_details
;
;
_refine_diff_density_max 1.113
_refine_diff_density_min -0.867
_refine_diff_density_rms 0.125
_refine_ls_extinction_method none
_refine_ls_goodness_of_fit_ref 1.043
_refine_ls_hydrogen_treatment constr
_refine_ls_matrix_type full
_refine_ls_number_parameters 216
_refine_ls_number_reflns 6503
_refine_ls_number_restraints 4
_refine_ls_restrained_S_all 1.043
_refine_ls_R_factor_all 0.1047
_refine_ls_R_factor_gt 0.0758
_refine_ls_shift/su_max 0.000
_refine_ls_shift/su_mean 0.000
_refine_ls_structure_factor_coef Fsqd
_refine_ls_weighting_details 'calc w=1/[\s^2^(Fo^2^)+(0.1493P)^2^+0.0000P] where P=(Fo^2^+2Fc^2^)/3'
_refine_ls_weighting_scheme calc
_refine_ls_wR_factor_gt 0.2237
_refine_ls_wR_factor_ref 0.2417
_reflns_number_gt 4075
_reflns_number_total 6503
_reflns_threshold_expression >2sigma(I)
_cod_data_source_file c4cc00700j2.cif
_cod_data_source_block cc020sr
_cod_original_sg_symbol_H-M R-3
_cod_database_code 7124560

loop_
_symmetry_equiv_pos_as_xyz
'x, y, z'
'-y, x-y, z'
'-x+y, -x, z'
'x+2/3, y+1/3, z+1/3'
'-y+2/3, x-y+1/3, z+1/3'
'-x+y+2/3, -x+1/3, z+1/3'
'x+1/3, y+2/3, z+2/3'
'-y+1/3, x-y+2/3, z+2/3'
'-x+y+1/3, -x+2/3, z+2/3'
'-x, -y, -z'
'y, -x+y, -z'
'x-y, x, -z'
'-x+2/3, -y+1/3, -z+1/3'
'y+2/3, -x+y+1/3, -z+1/3'
'x-y+2/3, x+1/3, -z+1/3'
'-x+1/3, -y+2/3, -z+2/3'
'y+1/3, -x+y+2/3, -z+2/3'
'x-y+1/3, x+2/3, -z+2/3'

loop_
_atom_site_label
_atom_site_type_symbol
_atom_site_fract_x
_atom_site_fract_y
_atom_site_fract_z
_atom_site_U_iso_or_equiv
_atom_site_adp_type
_atom_site_occupancy
_atom_site_symmetry_multiplicity
_atom_site_calc_flag
_atom_site_refinement_flags
_atom_site_disorder_assembly
_atom_site_disorder_group
Zn1 Zn 0.04250(3) 0.08500(3) 0.34189(2) 0.0380(2) Uani 1 1 d . . .
Zn2 Zn 0.0000 0.0000 0.25214(5) 0.0508(4) Uani 1 3 d S . .
O1 O 0.0000 0.0000 0.3178(2) 0.0261(12) Uani 1 3 d S . .
O3 O 0.0729(2) 0.1464(2) 0.2907(2) 0.0708(14) Uani 1 1 d . . .
O2 O 0.0422(3) 0.0845(3) 0.2270(2) 0.0863(18) Uani 1 1 d . . .
I1 I 0.19841(4) 0.39682(3) 0.24911(3) 0.0940(4) Uani 0.746(3) 1 d P A 1
I4 I 0.04246(8) 0.34205(8) 0.13328(7) 0.1361(9) Uani 0.499(2) 1 d P A 1
O4 O 0.3204(3) 0.5478(2) 0.0408(2) 0.0842(18) Uani 1 1 d . . .
O5 O 0.2273(2) 0.5478(2) 0.0406(2) 0.0830(18) Uani 1 1 d . . .
C14 C 0.2616(4) 0.5239(4) 0.0494(3) 0.078(2) Uani 1 1 d . . .
C1 C 0.0684(4) 0.1364(4) 0.2479(3) 0.072(2) Uani 1 1 d . . .
I3 I 0.29969(9) 0.34199(8) 0.13319(8) 0.1371(9) Uani 0.501(2) 1 d P A 2
I2 I 0.1113(6) 0.2224(4) 0.0706(2) 0.399(8) Uani 0.254(3) 1 d P A 2
C6B C 0.1549(4) 0.3092(4) 0.2130(4) 0.103(4) Uani 0.254(3) 1 d PD A 2
H6B H 0.1759 0.3499 0.2266 0.124 Uiso 0.254(3) 1 calc PR A 2
C9B C 0.1446(5) 0.3860(4) 0.1196(4) 0.107(4) Uani 0.501(2) 1 d P A 2
H9B H 0.1010 0.3665 0.1268 0.128 Uiso 0.501(2) 1 calc PR A 2
C13B C 0.2418(5) 0.3865(5) 0.1202(4) 0.113(4) Uani 0.501(2) 1 d P A 2
H13 H 0.2663 0.3675 0.1279 0.136 Uiso 0.499(2) 1 calc PR A 1
C4B C 0.1241(6) 0.2468(5) 0.1478(4) 0.125(4) Uani 0.254(3) 1 d PD A 2
H4 H 0.1232 0.2441 0.1153 0.150 Uiso 0.746(3) 1 calc PR A 1
C2 C 0.0974(4) 0.1954(4) 0.2200(3) 0.085(3) Uani 1 1 d . A .
C3 C 0.0951(6) 0.1887(4) 0.1715(4) 0.116(4) Uani 1 1 d D . .
H3 H 0.0758 0.1490 0.1565 0.139 Uiso 1 1 calc R A 1
C4 C 0.1241(6) 0.2468(5) 0.1478(4) 0.125(4) Uani 0.746(3) 1 d P A 1
C5 C 0.1533(5) 0.3065(4) 0.1656(3) 0.093(3) Uani 1 1 d D . .
C6 C 0.1549(4) 0.3092(4) 0.2130(4) 0.103(4) Uani 0.746(3) 1 d P A 1
C7 C 0.1279(4) 0.2566(3) 0.2431(4) 0.087(3) Uani 1 1 d D . .
H7 H 0.1294 0.2608 0.2756 0.105 Uiso 1 1 calc R A 1
C8 C 0.1803(6) 0.3593(5) 0.1381(4) 0.108(3) Uani 1 1 d . A .
C9 C 0.1446(5) 0.3860(4) 0.1196(4) 0.107(4) Uani 0.499(2) 1 d P A 1
C10 C 0.1703(5) 0.4379(4) 0.0922(4) 0.112(4) Uani 1 1 d . . .
H10 H 0.1452 0.4552 0.0821 0.135 Uiso 1 1 calc R A 1
C11 C 0.2330(4) 0.4657(4) 0.0791(3) 0.076(2) Uani 1 1 d . A .
C12 C 0.2684(4) 0.4383(4) 0.0924(4) 0.104(3) Uani 1 1 d . . .
H12 H 0.3108 0.4556 0.0822 0.124 Uiso 1 1 calc R A 1
C13 C 0.2418(5) 0.3865(5) 0.1202(4) 0.113(4) Uani 0.499(2) 1 d P A 1

loop_
_atom_site_aniso_label
_atom_site_aniso_U_11
_atom_site_aniso_U_22
_atom_site_aniso_U_33
_atom_site_aniso_U_23
_atom_site_aniso_U_13
_atom_site_aniso_U_12
Zn1 0.0347(4) 0.0324(4) 0.0460(5) 0.0034(3) 0.0020(3) 0.0161(3)
Zn2 0.0509(5) 0.0509(5) 0.0506(9) 0.000 0.000 0.0255(2)
O1 0.0208(15) 0.0208(15) 0.037(4) 0.000 0.000 0.0104(8)
O3 0.083(3) 0.046(3) 0.070(4) 0.031(3) 0.017(3) 0.022(2)
O2 0.112(5) 0.058(3) 0.071(4) 0.027(3) 0.014(3) 0.029(3)
I1 0.1028(7) 0.0473(4) 0.1134(8) 0.0290(4) 0.0146(5) 0.0236(4)
I4 0.1040(12) 0.1009(12) 0.1768(19) 0.0602(11) 0.0458(11) 0.0313(9)
O4 0.094(4) 0.053(3) 0.111(5) 0.046(3) 0.053(4) 0.041(3)
O5 0.062(3) 0.053(3) 0.110(5) 0.047(3) -0.002(3) 0.011(2)
C14 0.099(6) 0.050(4) 0.071(6) 0.028(4) 0.013(5) 0.027(4)
C1 0.083(5) 0.054(4) 0.072(6) 0.026(4) 0.017(4) 0.028(4)
I3 0.1435(15) 0.1023(12) 0.1772(19) 0.0596(11) 0.0157(12) 0.0701(11)
I2 0.69(2) 0.211(7) 0.147(5) 0.134(5) 0.080(8) 0.117(9)
C6B 0.081(6) 0.048(4) 0.170(11) 0.052(6) 0.028(6) 0.025(4)
C9B 0.107(7) 0.078(6) 0.136(9) 0.049(6) 0.058(7) 0.046(6)
C13B 0.113(8) 0.080(6) 0.135(9) 0.052(6) -0.009(7) 0.040(6)
C4B 0.167(11) 0.100(8) 0.076(7) 0.046(6) 0.021(7) 0.044(8)
C2 0.095(6) 0.055(4) 0.094(7) 0.043(4) 0.024(5) 0.030(4)
C3 0.175(11) 0.071(6) 0.066(6) 0.034(5) 0.014(6) 0.035(6)
C4 0.167(11) 0.100(8) 0.076(7) 0.046(6) 0.021(7) 0.044(8)
C5 0.121(8) 0.081(6) 0.067(6) 0.037(5) 0.019(5) 0.043(6)
C6 0.081(6) 0.048(4) 0.170(11) 0.052(6) 0.028(6) 0.025(4)
C7 0.087(6) 0.052(4) 0.109(8) 0.039(5) 0.014(5) 0.025(4)
C8 0.135(9) 0.075(6) 0.096(8) 0.040(6) 0.014(7) 0.039(6)
C9 0.107(7) 0.078(6) 0.136(9) 0.049(6) 0.058(7) 0.046(6)
C10 0.102(7) 0.081(6) 0.161(10) 0.076(7) 0.032(7) 0.051(6)
C11 0.087(6) 0.062(4) 0.069(5) 0.036(4) 0.016(4) 0.030(4)
C12 0.081(6) 0.068(5) 0.147(9) 0.061(6) 0.042(6) 0.026(5)
C13 0.113(8) 0.080(6) 0.135(9) 0.052(6) -0.009(7) 0.040(6)

loop_
_atom_type_symbol
_atom_type_description
_atom_type_scat_dispersion_real
_atom_type_scat_dispersion_imag
_atom_type_scat_source
C C 0.0033 0.0016 'International Tables Vol C Tables 4.2.6.8 and 6.1.1.4'
H H 0.0000 0.0000 'International Tables Vol C Tables 4.2.6.8 and 6.1.1.4'
O O 0.0106 0.0060 'International Tables Vol C Tables 4.2.6.8 and 6.1.1.4'
Zn Zn 0.2839 1.4301 'International Tables Vol C Tables 4.2.6.8 and 6.1.1.4'
I I -0.4742 1.8119 'International Tables Vol C Tables 4.2.6.8 and 6.1.1.4'

loop_
_citation_id
_citation_doi
_citation_year
1 10.1039/C4CC00700J 2014

loop_
_geom_angle_atom_site_label_1
_geom_angle_atom_site_label_2
_geom_angle_atom_site_label_3
_geom_angle
_geom_angle_site_symmetry_1
_geom_angle_site_symmetry_3
O5 Zn1 O4 114.6(3) 6_455 5
O5 Zn1 O1 113.20(18) 6_455 .
O4 Zn1 O1 113.14(19) 5 .
O5 Zn1 O3 102.2(2) 6_455 .
O4 Zn1 O3 102.7(2) 5 .
O1 Zn1 O3 109.8(2) . .
O5 Zn1 Zn1 77.34(17) 6_455 2
O4 Zn1 Zn1 128.36(15) 5 2
O1 Zn1 Zn1 36.21(9) . 2
O3 Zn1 Zn1 124.59(17) . 2
O5 Zn1 Zn1 128.49(15) 6_455 3
O4 Zn1 Zn1 77.27(17) 5 3
O1 Zn1 Zn1 36.22(9) . 3
O3 Zn1 Zn1 124.87(17) . 3
Zn1 Zn1 Zn1 60.0 2 3
O1 Zn2 O2 112.21(19) . .
O1 Zn2 O2 112.21(19) . 2
O2 Zn2 O2 106.6(2) . 2
O1 Zn2 O2 112.21(19) . 3
O2 Zn2 O2 106.6(2) . 3
O2 Zn2 O2 106.6(2) 2 3
Zn2 O1 Zn1 111.31(16) . .
Zn2 O1 Zn1 111.31(16) . 2
Zn1 O1 Zn1 107.57(17) . 2
Zn2 O1 Zn1 111.31(16) . 3
Zn1 O1 Zn1 107.57(17) . 3
Zn1 O1 Zn1 107.57(17) 2 3
C1 O3 Zn1 129.2(5) . .
C1 O2 Zn2 128.8(5) . .
C14 O4 Zn1 129.0(5) . 9_554
C14 O5 Zn1 129.2(5) . 8_554
O5 C14 O4 127.1(6) . .
O5 C14 C11 116.7(8) . .
O4 C14 C11 115.5(8) . .
O2 C1 O3 128.6(7) . .
O2 C1 C2 118.0(8) . .
O3 C1 C2 113.4(8) . .
C5 C6B C7 125.8(9) . .
C5 C6B H6B 117.1 . .
C7 C6B H6B 117.1 . .
C10 C9B C8 123.1(9) . .
C10 C9B H9B 118.4 . .
C8 C9B H9B 118.4 . .
C12 C13B C8 124.0(10) . .
C12 C13B I3 115.8(8) . .
C8 C13B I3 120.2(7) . .
C12 C13B H13 118.0 . .
C8 C13B H13 118.0 . .
I3 C13B H13 3.8 . .
C5 C4B C3 128.5(10) . .
C5 C4B I2 125.2(7) . .
C3 C4B I2 106.3(8) . .
C5 C4B H4 115.8 . .
C3 C4B H4 115.8 . .
I2 C4B H4 9.5 . .
C3 C2 C7 123.1(7) . .
C3 C2 C1 117.3(8) . .
C7 C2 C1 119.6(8) . .
C4B C3 C2 113.6(9) . .
C4B C3 H3 123.2 . .
C2 C3 H3 123.2 . .
C4B C5 C8 122.3(9) . .
C4B C5 C6B 114.6(8) . .
C8 C5 C6B 123.1(9) . .
C6B C7 C2 114.4(9) . .
C6B C7 H7 122.8 . .
C2 C7 H7 122.8 . .
C5 C8 C13B 123.8(10) . .
C5 C8 C9B 122.2(11) . .
C13B C8 C9B 113.4(8) . .
C9B C10 C11 120.1(9) . .
C9B C10 H10 120.0 . .
C11 C10 H10 120.0 . .
C10 C11 C12 119.5(7) . .
C10 C11 C14 120.0(8) . .
C12 C11 C14 120.5(8) . .
C13B C12 C11 119.4(9) . .
C13B C12 H12 120.3 . .
C11 C12 H12 120.3 . .

loop_
_geom_bond_atom_site_label_1
_geom_bond_atom_site_label_2
_geom_bond_distance
_geom_bond_site_symmetry_2
Zn1 O5 1.916(4) 6_455
Zn1 O4 1.918(5) 5
Zn1 O1 1.934(2) .
Zn1 O3 1.979(5) .
Zn1 Zn1 3.1211(10) 2
Zn1 Zn1 3.1212(10) 3
Zn2 O1 1.911(6) .
Zn2 O2 1.936(5) .
Zn2 O2 1.936(5) 2
Zn2 O2 1.936(5) 3
O1 Zn1 1.934(2) 2
O1 Zn1 1.934(2) 3
O3 C1 1.265(10) .
O2 C1 1.257(10) .
O4 C14 1.278(10) .
O4 Zn1 1.918(5) 9_554
O5 C14 1.267(10) .
O5 Zn1 1.916(4) 8_554
C14 C11 1.507(10) .
C1 C2 1.491(10) .
I3 C13B 2.209(11) .
I2 C4B 2.310(14) .
C6B C5 1.383(11) .
C6B C7 1.420(10) .
C6B H6B 0.9500 .
C9B C10 1.359(12) .
C9B C8 1.431(15) .
C9B H9B 0.9500 .
C13B C12 1.366(12) .
C13B C8 1.409(15) .
C13B H13 0.9500 .
C4B C5 1.367(12) .
C4B C3 1.412(10) .
C4B H4 0.9500 .
C2 C3 1.420(14) .
C2 C7 1.461(13) .
C3 H3 0.9500 .
C5 C8 1.377(12) .
C7 H7 0.9500 .
C10 C11 1.386(12) .
C10 H10 0.9500 .
C11 C12 1.390(12) .
C12 H12 0.9500 .

loop_
_geom_torsion_atom_site_label_1
_geom_torsion_atom_site_label_2
_geom_torsion_atom_site_label_3
_geom_torsion_atom_site_label_4
_geom_torsion
_geom_torsion_site_symmetry_1
_geom_torsion_site_symmetry_4
O2 Zn2 O1 Zn1 -0.1(2) . .
O2 Zn2 O1 Zn1 -120.1(2) 2 .
O2 Zn2 O1 Zn1 119.9(2) 3 .
O2 Zn2 O1 Zn1 119.9(2) . 2
O2 Zn2 O1 Zn1 -0.1(2) 2 2
O2 Zn2 O1 Zn1 -120.1(2) 3 2
O2 Zn2 O1 Zn1 -120.1(2) . 3
O2 Zn2 O1 Zn1 119.9(2) 2 3
O2 Zn2 O1 Zn1 -0.1(2) 3 3
O5 Zn1 O1 Zn2 113.7(2) 6_455 .
O4 Zn1 O1 Zn2 -113.8(2) 5 .
O3 Zn1 O1 Zn2 0.24(17) . .
Zn1 Zn1 O1 Zn2 122.19(19) 2 .
Zn1 Zn1 O1 Zn2 -122.19(19) 3 .
O5 Zn1 O1 Zn1 -8.5(3) 6_455 2
O4 Zn1 O1 Zn1 124.0(2) 5 2
O3 Zn1 O1 Zn1 -121.9(3) . 2
Zn1 Zn1 O1 Zn1 115.6(4) 3 2
O5 Zn1 O1 Zn1 -124.1(2) 6_455 3
O4 Zn1 O1 Zn1 8.3(3) 5 3
O3 Zn1 O1 Zn1 122.4(3) . 3
Zn1 Zn1 O1 Zn1 -115.6(4) 2 3
O5 Zn1 O3 C1 -121.4(7) 6_455 .
O4 Zn1 O3 C1 119.6(7) 5 .
O1 Zn1 O3 C1 -1.0(7) . .
Zn1 Zn1 O3 C1 -38.5(7) 2 .
Zn1 Zn1 O3 C1 36.4(7) 3 .
O1 Zn2 O2 C1 0.4(8) . .
O2 Zn2 O2 C1 123.7(8) 2 .
O2 Zn2 O2 C1 -122.8(8) 3 .
Zn1 O5 C14 O4 4.4(15) 8_554 .
Zn1 O5 C14 C11 174.8(6) 8_554 .
Zn1 O4 C14 O5 -4.6(15) 9_554 .
Zn1 O4 C14 C11 -175.1(6) 9_554 .
Zn2 O2 C1 O3 -1.3(14) . .
Zn2 O2 C1 C2 -179.7(6) . .
Zn1 O3 C1 O2 1.6(13) . .
Zn1 O3 C1 C2 -179.9(5) . .
O2 C1 C2 C3 -1.8(13) . .
O3 C1 C2 C3 179.5(9) . .
O2 C1 C2 C7 179.5(8) . .
O3 C1 C2 C7 0.8(12) . .
C5 C4B C3 C2 0(2) . .
I2 C4B C3 C2 -178.6(9) . .
C7 C2 C3 C4B -0.9(17) . .
C1 C2 C3 C4B -179.5(10) . .
C3 C4B C5 C8 179.4(14) . .
I2 C4B C5 C8 -2.0(18) . .
C3 C4B C5 C6B 1(2) . .
I2 C4B C5 C6B 179.7(9) . .
C7 C6B C5 C4B -1.9(17) . .
C7 C6B C5 C8 179.8(10) . .
C5 C6B C7 C2 1.3(15) . .
C3 C2 C7 C6B 0.2(14) . .
C1 C2 C7 C6B 178.8(8) . .
C4B C5 C8 C13B -84.3(17) . .
C6B C5 C8 C13B 93.9(15) . .
C4B C5 C8 C9B 85.9(16) . .
C6B C5 C8 C9B -95.9(15) . .
C12 C13B C8 C5 178.9(12) . .
I3 C13B C8 C5 2.5(17) . .
C12 C13B C8 C9B 8.0(19) . .
I3 C13B C8 C9B -168.5(8) . .
C10 C9B C8 C5 -179.5(12) . .
C10 C9B C8 C13B -8.4(18) . .
C8 C9B C10 C11 3(2) . .
C9B C10 C11 C12 2.9(18) . .
C9B C10 C11 C14 -178.9(11) . .
O5 C14 C11 C10 5.3(14) . .
O4 C14 C11 C10 176.9(10) . .
O5 C14 C11 C12 -176.6(9) . .
O4 C14 C11 C12 -5.1(13) . .
C8 C13B C12 C11 -2(2) . .
I3 C13B C12 C11 174.2(8) . .
C10 C11 C12 C13B -3.4(18) . .
C14 C11 C12 C13B 178.5(10) . .

loop_
_platon_squeeze_void_nr
_platon_squeeze_void_average_x
_platon_squeeze_void_average_y
_platon_squeeze_void_average_z
_platon_squeeze_void_volume
_platon_squeeze_void_count_electrons
_platon_squeeze_void_content
1 -0.010 -0.006 -0.002 7531 1367 ' '
2 0.000 0.000 0.500 223 58 ' '
3 0.333 0.667 0.167 219 58 ' '
4 0.667 0.333 0.833 219 58 ' '
